data_4063605
loop_
_publ_author_name
'Chartoire, Anthony'
'Lesieur, Mathieu'
'Slawin, Alexandra M. Z.'
'Nolan, Steven P.'
'Cazin, Catherine S. J.'

_publ_section_title
;
 Highly Active Well-Defined Palladium Precatalysts for the Efficient
 Amination of Aryl Chlorides
;
_journal_issue 16
_journal_name_full Organometallics
_journal_page_first 4432
_journal_paper_doi 10.1021/om2005222
_journal_volume 30
_journal_year 2011
_chemical_formula_moiety 'C25 H37 Cl N P Pd'
_chemical_formula_sum 'C25 H37 Cl N P Pd'
_chemical_formula_weight 524.38
_chemical_name_systematic
; 
 ? 
;
_space_group_IT_number 14
_symmetry_cell_setting monoclinic
_symmetry_space_group_name_Hall '-P 2yn'
_symmetry_space_group_name_H-M 'P 1 21/n 1'
_atom_sites_solution_hydrogens geom
_atom_sites_solution_primary direct
_atom_sites_solution_secondary difmap
_audit_creation_method SHELXL-97
_cell_angle_alpha 90.00
_cell_angle_beta 111.520(6)
_cell_angle_gamma 90.00
_cell_formula_units_Z 4
_cell_length_a 13.435(3)
_cell_length_b 12.956(3)
_cell_length_c 15.527(4)
_cell_measurement_reflns_used 7914
_cell_measurement_temperature 93(2)
_cell_measurement_theta_max 28.3
_cell_measurement_theta_min 2.1
_cell_volume 2514.3(10)
_computing_cell_refinement 'CrystalClear (Rigaku Corp., 2004)'
_computing_data_collection 'CrystalClear (Rigaku Corp., 2004)'
_computing_data_reduction 'CrystalClear (Rigaku Corp., 2004)'
_computing_molecular_graphics 'Bruker SHELXTL'
_computing_publication_material 'Bruker SHELXTL'
_computing_structure_refinement 'SHELXL-97 (Sheldrick, 1997)'
_computing_structure_solution 'SHELXS-97 (Sheldrick, 1990)'
_diffrn_ambient_temperature 93(2)
_diffrn_measured_fraction_theta_full 0.997
_diffrn_measured_fraction_theta_max 0.996
_diffrn_measurement_device_type CCD
_diffrn_measurement_method '\w and \f scans'
_diffrn_radiation_monochromator confocal
_diffrn_radiation_source 'rotating anode'
_diffrn_radiation_type MoK\a
_diffrn_radiation_wavelength 0.71073
_diffrn_reflns_av_R_equivalents 0.0602
_diffrn_reflns_av_sigmaI/netI 0.0849
_diffrn_reflns_limit_h_max 16
_diffrn_reflns_limit_h_min -13
_diffrn_reflns_limit_k_max 14
_diffrn_reflns_limit_k_min -15
_diffrn_reflns_limit_l_max 18
_diffrn_reflns_limit_l_min -18
_diffrn_reflns_number 15669
_diffrn_reflns_theta_full 25.30
_diffrn_reflns_theta_max 25.34
_diffrn_reflns_theta_min 2.11
_exptl_absorpt_coefficient_mu 0.919
_exptl_absorpt_correction_T_max 1.000
_exptl_absorpt_correction_T_min 0.765
_exptl_absorpt_correction_type multi-scan
_exptl_absorpt_process_details 'Jacobson, R. (1998) Private communication'
_exptl_crystal_colour Yellow
_exptl_crystal_density_diffrn 1.385
_exptl_crystal_density_method 'not measured'
_exptl_crystal_description Prism
_exptl_crystal_F_000 1088
_exptl_crystal_size_max 0.18
_exptl_crystal_size_mid 0.10
_exptl_crystal_size_min 0.10
_refine_diff_density_max 0.738
_refine_diff_density_min -1.093
_refine_diff_density_rms 0.148
_refine_ls_extinction_method none
_refine_ls_goodness_of_fit_ref 1.123
_refine_ls_hydrogen_treatment constr
_refine_ls_matrix_type full
_refine_ls_number_parameters 262
_refine_ls_number_reflns 4585
_refine_ls_number_restraints 0
_refine_ls_restrained_S_all 1.123
_refine_ls_R_factor_all 0.0692
_refine_ls_R_factor_gt 0.0492
_refine_ls_shift/su_max 0.000
_refine_ls_shift/su_mean 0.000
_refine_ls_structure_factor_coef Fsqd
_refine_ls_weighting_details 'calc w=1/[\s^2^(Fo^2^)+(0.0733P)^2^+3.6497P] where P=(Fo^2^+2Fc^2^)/3'
_refine_ls_weighting_scheme calc
_refine_ls_wR_factor_gt 0.1237
_refine_ls_wR_factor_ref 0.1712
_reflns_number_gt 3617
_reflns_number_total 4585
_reflns_threshold_expression >2sigma(I)
_cod_data_source_file om2005222_si_002.cif
_cod_data_source_block 1
_cod_depositor_comments
;
The following automatic conversions were performed:

'_symmetry_cell_setting' value 'Monoclinic' changed to 'monoclinic'
according to the built-in table from CIF Core dictionary named
'cif_core.dic' version 2.4.1 from 2010-06-29.

Automatic conversion script
Id: cif_fix_values 1715 2011-07-08 13:25:40Z adriana 
;
_cod_original_cell_volume 2514.3(11)
_cod_original_sg_symbol_H-M P2(1)/n
_cod_database_code 4063605

loop_
_symmetry_equiv_pos_as_xyz
'x, y, z'
'-x+1/2, y+1/2, -z+1/2'
'-x, -y, -z'
'x-1/2, -y-1/2, z-1/2'

loop_
_atom_site_label
_atom_site_type_symbol
_atom_site_fract_x
_atom_site_fract_y
_atom_site_fract_z
_atom_site_U_iso_or_equiv
_atom_site_adp_type
_atom_site_occupancy
_atom_site_symmetry_multiplicity
_atom_site_calc_flag
_atom_site_refinement_flags
Pd1 Pd 0.44978(3) 0.04380(3) 0.16720(3) 0.0243(2) Uani 1 1 d .
Cl1 Cl 0.35993(11) -0.11442(11) 0.16285(10) 0.0325(4) Uani 1 1 d .
P1 P 0.31266(11) 0.15143(12) 0.07621(10) 0.0235(4) Uani 1 1 d .
C1 C 0.3577(4) 0.2486(4) 0.0156(4) 0.0232(12) Uani 1 1 d .
C2 C 0.4333(4) 0.2201(5) -0.0245(4) 0.0297(14) Uani 1 1 d .
H2A H 0.4633 0.1528 -0.0124 0.036 Uiso 1 1 calc R
C3 C 0.4652(4) 0.2842(5) -0.0796(4) 0.0269(13) Uani 1 1 d .
H3A H 0.5156 0.2603 -0.1048 0.032 Uiso 1 1 calc R
C4 C 0.4244(4) 0.3846(5) -0.0992(4) 0.0253(13) Uani 1 1 d .
C5 C 0.3506(4) 0.4156(5) -0.0587(4) 0.0256(13) Uani 1 1 d .
H5A H 0.3220 0.4835 -0.0695 0.031 Uiso 1 1 calc R
C6 C 0.3196(4) 0.3499(5) -0.0044(4) 0.0271(13) Uani 1 1 d .
H6A H 0.2696 0.3741 0.0212 0.033 Uiso 1 1 calc R
N4 N 0.4526(4) 0.4499(4) -0.1563(4) 0.0298(12) Uani 1 1 d .
C7 C 0.5391(5) 0.4192(5) -0.1871(5) 0.0391(16) Uani 1 1 d .
H7A H 0.5504 0.3445 -0.1793 0.059 Uiso 1 1 calc R
H7B H 0.6050 0.4553 -0.1501 0.059 Uiso 1 1 calc R
H7C H 0.5197 0.4372 -0.2525 0.059 Uiso 1 1 calc R
C8 C 0.4226(4) 0.5572(4) -0.1624(4) 0.0300(14) Uani 1 1 d .
H8A H 0.3640 0.5661 -0.1397 0.045 Uiso 1 1 calc R
H8B H 0.3992 0.5798 -0.2270 0.045 Uiso 1 1 calc R
H8C H 0.4842 0.5985 -0.1246 0.045 Uiso 1 1 calc R
C9 C 0.2575(4) 0.2161(5) 0.1581(4) 0.0273(13) Uani 1 1 d .
C10 C 0.3432(5) 0.2952(5) 0.2160(4) 0.0325(14) Uani 1 1 d .
H10A H 0.3173 0.3308 0.2594 0.049 Uiso 1 1 calc R
H10B H 0.3563 0.3458 0.1744 0.049 Uiso 1 1 calc R
H10C H 0.4099 0.2588 0.2505 0.049 Uiso 1 1 calc R
C11 C 0.1497(4) 0.2731(5) 0.1134(4) 0.0341(15) Uani 1 1 d .
H11A H 0.1290 0.3040 0.1620 0.051 Uiso 1 1 calc R
H11B H 0.0945 0.2240 0.0775 0.051 Uiso 1 1 calc R
H11C H 0.1571 0.3275 0.0723 0.051 Uiso 1 1 calc R
C12 C 0.2482(5) 0.1354(5) 0.2267(4) 0.0323(15) Uani 1 1 d .
H12A H 0.2197 0.1679 0.2698 0.049 Uiso 1 1 calc R
H12B H 0.3190 0.1064 0.2613 0.049 Uiso 1 1 calc R
H12C H 0.1999 0.0801 0.1928 0.049 Uiso 1 1 calc R
C13 C 0.2023(5) 0.0876(5) -0.0221(4) 0.0300(13) Uani 1 1 d .
C14 C 0.2572(5) 0.0202(5) -0.0727(4) 0.0294(14) Uani 1 1 d .
H14A H 0.2028 -0.0151 -0.1246 0.044 Uiso 1 1 calc R
H14B H 0.3025 -0.0312 -0.0297 0.044 Uiso 1 1 calc R
H14C H 0.3014 0.0636 -0.0961 0.044 Uiso 1 1 calc R
C15 C 0.1334(5) 0.0175(6) 0.0135(4) 0.0362(15) Uani 1 1 d .
H15A H 0.0770 -0.0145 -0.0392 0.054 Uiso 1 1 calc R
H15B H 0.1009 0.0586 0.0492 0.054 Uiso 1 1 calc R
H15C H 0.1785 -0.0365 0.0532 0.054 Uiso 1 1 calc R
C16 C 0.1293(5) 0.1654(5) -0.0918(4) 0.0381(16) Uani 1 1 d .
H16A H 0.0735 0.1281 -0.1411 0.057 Uiso 1 1 calc R
H16B H 0.1719 0.2064 -0.1188 0.057 Uiso 1 1 calc R
H16C H 0.0959 0.2113 -0.0600 0.057 Uiso 1 1 calc R
C17 C 0.5783(5) 0.1458(5) 0.1832(5) 0.0453(18) Uani 1 1 d .
H17A H 0.5623 0.1121 0.1253 0.054 Uiso 1 1 calc R
H17B H 0.5758 0.2190 0.1857 0.054 Uiso 1 1 calc R
C18 C 0.6051(5) 0.0886(5) 0.2635(5) 0.0346(15) Uani 1 1 d .
H18A H 0.6208 0.1238 0.3206 0.042 Uiso 1 1 calc R
C19 C 0.6101(4) -0.0183(5) 0.2639(4) 0.0310(14) Uani 1 1 d .
H19A H 0.6068 -0.0527 0.2089 0.037 Uiso 1 1 calc R
C20 C 0.6202(4) -0.0818(5) 0.3471(4) 0.0271(13) Uani 1 1 d .
C21 C 0.5964(5) -0.0467(5) 0.4207(5) 0.0361(16) Uani 1 1 d .
H21A H 0.5640 0.0191 0.4172 0.043 Uiso 1 1 calc R
C22 C 0.6182(5) -0.1041(6) 0.4981(5) 0.0455(18) Uani 1 1 d .
H22A H 0.6022 -0.0769 0.5484 0.055 Uiso 1 1 calc R
C23 C 0.6617(6) -0.1984(6) 0.5058(5) 0.0502(19) Uani 1 1 d .
H23A H 0.6762 -0.2374 0.5609 0.060 Uiso 1 1 calc R
C24 C 0.6853(6) -0.2385(6) 0.4327(5) 0.055(2) Uani 1 1 d .
H24A H 0.7166 -0.3051 0.4379 0.066 Uiso 1 1 calc R
C25 C 0.6635(6) -0.1820(5) 0.3523(5) 0.0477(18) Uani 1 1 d .
H25A H 0.6775 -0.2101 0.3014 0.057 Uiso 1 1 calc R

loop_
_atom_site_aniso_label
_atom_site_aniso_U_11
_atom_site_aniso_U_22
_atom_site_aniso_U_33
_atom_site_aniso_U_23
_atom_site_aniso_U_13
_atom_site_aniso_U_12
Pd1 0.0226(3) 0.0255(3) 0.0226(3) 0.00450(18) 0.0058(2) -0.00288(17)
Cl1 0.0335(8) 0.0273(8) 0.0354(9) 0.0026(7) 0.0111(7) -0.0074(6)
P1 0.0208(7) 0.0269(8) 0.0218(8) 0.0017(6) 0.0068(6) -0.0021(6)
C1 0.022(3) 0.029(3) 0.019(3) 0.001(3) 0.008(2) 0.005(2)
C2 0.025(3) 0.023(3) 0.035(4) 0.001(3) 0.004(3) -0.001(2)
C3 0.029(3) 0.030(3) 0.028(3) 0.003(3) 0.018(3) -0.002(3)
C4 0.022(3) 0.034(4) 0.019(3) 0.008(3) 0.006(2) -0.002(2)
C5 0.023(3) 0.031(3) 0.024(3) 0.009(3) 0.010(3) 0.004(3)
C6 0.033(3) 0.034(4) 0.015(3) -0.003(3) 0.010(3) 0.001(3)
N4 0.036(3) 0.026(3) 0.038(3) 0.010(2) 0.026(3) 0.005(2)
C7 0.051(4) 0.034(4) 0.041(4) 0.008(3) 0.027(3) 0.001(3)
C8 0.022(3) 0.029(3) 0.035(4) 0.008(3) 0.005(3) 0.000(2)
C9 0.027(3) 0.034(4) 0.024(3) -0.006(3) 0.013(3) -0.007(3)
C10 0.041(3) 0.035(4) 0.025(3) -0.004(3) 0.015(3) -0.002(3)
C11 0.026(3) 0.045(4) 0.039(4) -0.004(3) 0.020(3) 0.005(3)
C12 0.042(3) 0.043(4) 0.021(3) -0.003(3) 0.021(3) -0.008(3)
C13 0.033(3) 0.032(4) 0.024(3) -0.001(3) 0.009(3) -0.002(3)
C14 0.034(3) 0.030(3) 0.024(3) 0.002(3) 0.012(3) -0.005(3)
C15 0.036(3) 0.051(4) 0.024(3) -0.011(3) 0.014(3) -0.011(3)
C16 0.041(3) 0.043(4) 0.020(3) -0.002(3) -0.001(3) 0.005(3)
C17 0.038(3) 0.031(4) 0.048(4) 0.008(3) -0.006(3) -0.010(3)
C18 0.033(3) 0.026(3) 0.037(4) 0.005(3) 0.003(3) -0.006(3)
C19 0.024(3) 0.040(4) 0.025(3) -0.001(3) 0.004(3) -0.003(3)
C20 0.023(3) 0.026(3) 0.029(3) 0.005(3) 0.006(3) -0.003(2)
C21 0.036(3) 0.032(4) 0.043(4) 0.000(3) 0.018(3) 0.001(3)
C22 0.044(4) 0.049(5) 0.039(4) 0.006(4) 0.010(3) 0.003(3)
C23 0.047(4) 0.050(5) 0.043(4) 0.016(4) 0.005(4) 0.007(4)
C24 0.076(5) 0.030(4) 0.058(5) 0.022(4) 0.024(5) 0.017(4)
C25 0.058(4) 0.035(4) 0.052(5) 0.001(4) 0.023(4) -0.004(3)

loop_
_atom_type_symbol
_atom_type_description
_atom_type_scat_dispersion_real
_atom_type_scat_dispersion_imag
_atom_type_scat_source
C C 0.0033 0.0016 'International Tables Vol C Tables 4.2.6.8 and 6.1.1.4'
H H 0.0000 0.0000 'International Tables Vol C Tables 4.2.6.8 and 6.1.1.4'
N N 0.0061 0.0033 'International Tables Vol C Tables 4.2.6.8 and 6.1.1.4'
P P 0.1023 0.0942 'International Tables Vol C Tables 4.2.6.8 and 6.1.1.4'
Cl Cl 0.1484 0.1585 'International Tables Vol C Tables 4.2.6.8 and 6.1.1.4'
Pd Pd -0.9988 1.0072 'International Tables Vol C Tables 4.2.6.8 and 6.1.1.4'

loop_
_geom_angle_atom_site_label_1
_geom_angle_atom_site_label_2
_geom_angle_atom_site_label_3
_geom_angle
C17 Pd1 C18 37.7(2)
C17 Pd1 C19 67.0(2)
C18 Pd1 C19 36.4(2)
C17 Pd1 P1 97.29(18)
C18 Pd1 P1 127.53(17)
C19 Pd1 P1 163.62(17)
C17 Pd1 Cl1 158.45(19)
C18 Pd1 Cl1 127.40(17)
C19 Pd1 Cl1 93.56(16)
P1 Pd1 Cl1 102.68(5)
C1 P1 C13 101.4(3)
C1 P1 C9 109.4(3)
C13 P1 C9 110.7(2)
C1 P1 Pd1 113.09(17)
C13 P1 Pd1 116.2(2)
C9 P1 Pd1 106.01(19)
C6 C1 C2 114.1(5)
C6 C1 P1 127.1(4)
C2 C1 P1 118.5(4)
C3 C2 C1 123.6(5)
C3 C2 H2A 118.2
C1 C2 H2A 118.2
C2 C3 C4 120.8(5)
C2 C3 H3A 119.6
C4 C3 H3A 119.6
N4 C4 C3 122.2(5)
N4 C4 C5 121.1(5)
C3 C4 C5 116.8(5)
C6 C5 C4 121.3(5)
C6 C5 H5A 119.3
C4 C5 H5A 119.3
C5 C6 C1 123.4(5)
C5 C6 H6A 118.3
C1 C6 H6A 118.3
C4 N4 C8 119.9(5)
C4 N4 C7 118.9(5)
C8 N4 C7 118.5(5)
N4 C7 H7A 109.5
N4 C7 H7B 109.5
H7A C7 H7B 109.5
N4 C7 H7C 109.5
H7A C7 H7C 109.5
H7B C7 H7C 109.5
N4 C8 H8A 109.5
N4 C8 H8B 109.5
H8A C8 H8B 109.5
N4 C8 H8C 109.5
H8A C8 H8C 109.5
H8B C8 H8C 109.5
C12 C9 C11 109.7(4)
C12 C9 C10 106.3(5)
C11 C9 C10 108.5(5)
C12 C9 P1 108.6(4)
C11 C9 P1 116.4(4)
C10 C9 P1 106.9(4)
C9 C10 H10A 109.5
C9 C10 H10B 109.5
H10A C10 H10B 109.5
C9 C10 H10C 109.5
H10A C10 H10C 109.5
H10B C10 H10C 109.5
C9 C11 H11A 109.5
C9 C11 H11B 109.5
H11A C11 H11B 109.5
C9 C11 H11C 109.5
H11A C11 H11C 109.5
H11B C11 H11C 109.5
C9 C12 H12A 109.5
C9 C12 H12B 109.5
H12A C12 H12B 109.5
C9 C12 H12C 109.5
H12A C12 H12C 109.5
H12B C12 H12C 109.5
C14 C13 C15 108.2(5)
C14 C13 C16 108.4(5)
C15 C13 C16 109.1(5)
C14 C13 P1 106.4(4)
C15 C13 P1 111.5(4)
C16 C13 P1 113.0(4)
C13 C14 H14A 109.5
C13 C14 H14B 109.5
H14A C14 H14B 109.5
C13 C14 H14C 109.5
H14A C14 H14C 109.5
H14B C14 H14C 109.5
C13 C15 H15A 109.5
C13 C15 H15B 109.5
H15A C15 H15B 109.5
C13 C15 H15C 109.5
H15A C15 H15C 109.5
H15B C15 H15C 109.5
C13 C16 H16A 109.5
C13 C16 H16B 109.5
H16A C16 H16B 109.5
C13 C16 H16C 109.5
H16A C16 H16C 109.5
H16B C16 H16C 109.5
C18 C17 Pd1 72.7(4)
C18 C17 H17A 120.0
Pd1 C17 H17A 73.1
C18 C17 H17B 120.0
Pd1 C17 H17B 126.1
H17A C17 H17B 120.0
C17 C18 C19 122.5(6)
C17 C18 Pd1 69.6(4)
C19 C18 Pd1 76.5(3)
C17 C18 H18A 118.7
C19 C18 H18A 118.7
Pd1 C18 H18A 127.2
C18 C19 C20 122.9(6)
C18 C19 Pd1 67.1(3)
C20 C19 Pd1 122.0(4)
C18 C19 H19A 118.5
C20 C19 H19A 118.5
Pd1 C19 H19A 81.5
C21 C20 C25 118.2(6)
C21 C20 C19 124.2(6)
C25 C20 C19 117.5(6)
C22 C21 C20 121.2(6)
C22 C21 H21A 119.4
C20 C21 H21A 119.4
C23 C22 C21 121.8(7)
C23 C22 H22A 119.1
C21 C22 H22A 119.1
C22 C23 C24 119.4(7)
C22 C23 H23A 120.3
C24 C23 H23A 120.3
C25 C24 C23 120.3(7)
C25 C24 H24A 119.9
C23 C24 H24A 119.9
C24 C25 C20 119.0(7)
C24 C25 H25A 120.5
C20 C25 H25A 120.5

loop_
_geom_bond_atom_site_label_1
_geom_bond_atom_site_label_2
_geom_bond_distance
Pd1 C17 2.115(6)
Pd1 C18 2.154(6)
Pd1 C19 2.273(6)
Pd1 P1 2.3291(15)
Pd1 Cl1 2.3672(15)
P1 C1 1.804(6)
P1 C13 1.884(6)
P1 C9 1.886(6)
C1 C6 1.401(8)
C1 C2 1.421(8)
C2 C3 1.370(8)
C2 H2A 0.9500
C3 C4 1.401(8)
C3 H3A 0.9500
C4 N4 1.375(7)
C4 C5 1.412(8)
C5 C6 1.368(8)
C5 H5A 0.9500
C6 H6A 0.9500
N4 C8 1.441(7)
N4 C7 1.464(7)
C7 H7A 0.9800
C7 H7B 0.9800
C7 H7C 0.9800
C8 H8A 0.9800
C8 H8B 0.9800
C8 H8C 0.9800
C9 C12 1.530(8)
C9 C11 1.546(8)
C9 C10 1.557(8)
C10 H10A 0.9800
C10 H10B 0.9800
C10 H10C 0.9800
C11 H11A 0.9800
C11 H11B 0.9800
C11 H11C 0.9800
C12 H12A 0.9800
C12 H12B 0.9800
C12 H12C 0.9800
C13 C14 1.533(8)
C13 C15 1.537(8)
C13 C16 1.540(8)
C14 H14A 0.9800
C14 H14B 0.9800
C14 H14C 0.9800
C15 H15A 0.9800
C15 H15B 0.9800
C15 H15C 0.9800
C16 H16A 0.9800
C16 H16B 0.9800
C16 H16C 0.9800
C17 C18 1.380(9)
C17 H17A 0.9500
C17 H17B 0.9500
C18 C19 1.386(9)
C18 H18A 0.9500
C19 C20 1.494(8)
C19 H19A 0.9500
C20 C21 1.373(9)
C20 C25 1.413(9)
C21 C22 1.350(9)
C21 H21A 0.9500
C22 C23 1.340(10)
C22 H22A 0.9500
C23 C24 1.388(10)
C23 H23A 0.9500
C24 C25 1.382(10)
C24 H24A 0.9500
C25 H25A 0.9500

loop_
_geom_torsion_atom_site_label_1
_geom_torsion_atom_site_label_2
_geom_torsion_atom_site_label_3
_geom_torsion_atom_site_label_4
_geom_torsion
C17 Pd1 P1 C1 23.0(3)
C18 Pd1 P1 C1 47.8(3)
C19 Pd1 P1 C1 38.7(6)
Cl1 Pd1 P1 C1 -148.9(2)
C17 Pd1 P1 C13 139.7(3)
C18 Pd1 P1 C13 164.5(3)
C19 Pd1 P1 C13 155.4(6)
Cl1 Pd1 P1 C13 -32.2(2)
C17 Pd1 P1 C9 -96.9(3)
C18 Pd1 P1 C9 -72.0(3)
C19 Pd1 P1 C9 -81.1(6)
Cl1 Pd1 P1 C9 91.27(19)
C13 P1 C1 C6 89.8(5)
C9 P1 C1 C6 -27.2(6)
Pd1 P1 C1 C6 -145.1(5)
C13 P1 C1 C2 -84.2(5)
C9 P1 C1 C2 158.8(4)
Pd1 P1 C1 C2 40.9(5)
C6 C1 C2 C3 -1.3(8)
P1 C1 C2 C3 173.4(5)
C1 C2 C3 C4 0.6(9)
C2 C3 C4 N4 -178.1(5)
C2 C3 C4 C5 0.6(8)
N4 C4 C5 C6 177.8(5)
C3 C4 C5 C6 -1.0(8)
C4 C5 C6 C1 0.2(9)
C2 C1 C6 C5 0.9(8)
P1 C1 C6 C5 -173.2(5)
C3 C4 N4 C8 -169.9(5)
C5 C4 N4 C8 11.4(8)
C3 C4 N4 C7 -8.9(9)
C5 C4 N4 C7 172.4(5)
C1 P1 C9 C12 -164.8(4)
C13 P1 C9 C12 84.2(4)
Pd1 P1 C9 C12 -42.6(4)
C1 P1 C9 C11 70.9(5)
C13 P1 C9 C11 -40.1(5)
Pd1 P1 C9 C11 -166.9(4)
C1 P1 C9 C10 -50.6(4)
C13 P1 C9 C10 -161.5(4)
Pd1 P1 C9 C10 71.7(4)
C1 P1 C13 C14 75.1(4)
C9 P1 C13 C14 -168.9(4)
Pd1 P1 C13 C14 -47.9(4)
C1 P1 C13 C15 -167.1(4)
C9 P1 C13 C15 -51.1(5)
Pd1 P1 C13 C15 69.9(5)
C1 P1 C13 C16 -43.7(5)
C9 P1 C13 C16 72.3(5)
Pd1 P1 C13 C16 -166.7(3)
C19 Pd1 C17 C18 -28.2(4)
P1 Pd1 C17 C18 147.0(4)
Cl1 Pd1 C17 C18 -55.1(8)
Pd1 C17 C18 C19 57.9(5)
C19 Pd1 C18 C17 132.7(6)
P1 Pd1 C18 C17 -42.9(5)
Cl1 Pd1 C18 C17 157.7(4)
C17 Pd1 C18 C19 -132.7(6)
P1 Pd1 C18 C19 -175.7(3)
Cl1 Pd1 C18 C19 25.0(4)
C17 C18 C19 C20 -169.1(6)
Pd1 C18 C19 C20 -114.3(5)
C17 C18 C19 Pd1 -54.7(5)
C17 Pd1 C19 C18 29.2(4)
P1 Pd1 C19 C18 12.2(8)
Cl1 Pd1 C19 C18 -160.4(4)
C17 Pd1 C19 C20 144.8(6)
C18 Pd1 C19 C20 115.6(7)
P1 Pd1 C19 C20 127.8(5)
Cl1 Pd1 C19 C20 -44.8(5)
C18 C19 C20 C21 18.9(9)
Pd1 C19 C20 C21 -63.0(7)
C18 C19 C20 C25 -157.0(6)
Pd1 C19 C20 C25 121.1(5)
C25 C20 C21 C22 3.0(9)
C19 C20 C21 C22 -172.8(6)
C20 C21 C22 C23 -1.5(11)
C21 C22 C23 C24 0.1(11)
C22 C23 C24 C25 -0.4(11)
C23 C24 C25 C20 2.1(11)
C21 C20 C25 C24 -3.3(10)
C19 C20 C25 C24 172.8(6)
